data_4300175
loop_
_publ_author_name
'Rodolphe Cl\'erac'
'F. Albert Cotton'
'Lee M. Daniels'
'Kim R. Dunbar'
'Carlos A. Murillo'
'Isabel Pascual'

_publ_section_title
;
Linear Trichromium Complexes with Direct Cr to Cr Contacts. 2. Compounds
with Cr3(dipyridylamide)43+ Cores
;
_journal_name_full 'Inorganic Chemistry'
_journal_page_first 752
_journal_page_last 756
_journal_paper_doi 10.1021/ic991022t
_journal_volume 39
_journal_year 2000
_chemical_compound_source synthesis
_chemical_formula_structural '[Cr3(N3C10H8)4Cl2]I3.C4H8O.(H2O)0.5'
_chemical_formula_sum 'C44 H41 Cl2 Cr3 I3 N12 O1.5'
_chemical_formula_weight 1369.49
_space_group_IT_number 14
_symmetry_cell_setting monoclinic
_symmetry_space_group_name_Hall '-P 2ybc'
_symmetry_space_group_name_H-M 'P 1 21/c 1'
_atom_sites_solution_hydrogens geom
_atom_sites_solution_primary direct
_atom_sites_solution_secondary difmap
_audit_creation_method SHELXL
_cell_angle_alpha 90.00
_cell_angle_beta 113.108(3)
_cell_angle_gamma 90.00
_cell_formula_units_Z 4
_cell_length_a 13.571(3)
_cell_length_b 34.607(9)
_cell_length_c 11.424(3)
_cell_measurement_reflns_used 173
_cell_measurement_temperature 213(2)
_cell_measurement_theta_max 20.1
_cell_measurement_theta_min 9.0
_cell_volume 4935(2)
_computing_cell_refinement MADNES
_computing_data_collection MADNES
_computing_data_reduction PROCOR
_computing_molecular_graphics 'XP (Siemens, 1996)'
_computing_publication_material 'SHELXL-93 (Sheldrick, 1993)'
_computing_structure_refinement 'SHELXL-93 (Sheldrick, 1993)'
_computing_structure_solution 'SHELXS-86 (Sheldrick, 1990)'
_diffrn_ambient_temperature 213(2)
_diffrn_measurement_device 'Nonius FAST'
_diffrn_measurement_method 'Ellipsoid-mask fitting'
_diffrn_radiation_monochromator graphite
_diffrn_radiation_source 'fine-focus sealed tube'
_diffrn_radiation_type MoK\a
_diffrn_radiation_wavelength 0.71073
_diffrn_reflns_av_R_equivalents 0.0566
_diffrn_reflns_av_sigmaI/netI 0.0473
_diffrn_reflns_limit_h_max 14
_diffrn_reflns_limit_h_min -14
_diffrn_reflns_limit_k_max 37
_diffrn_reflns_limit_k_min -37
_diffrn_reflns_limit_l_max 10
_diffrn_reflns_limit_l_min -12
_diffrn_reflns_number 18217
_diffrn_reflns_theta_max 22.65
_diffrn_reflns_theta_min 2.07
_diffrn_standards_number 0
_exptl_absorpt_coefficient_mu 2.683
_exptl_absorpt_correction_T_max 0.61
_exptl_absorpt_correction_T_min 0.50
_exptl_absorpt_correction_type multi-scan
_exptl_crystal_density_diffrn 1.843
_exptl_crystal_density_meas ?
_exptl_crystal_description prism
_exptl_crystal_F_000 2664
_exptl_crystal_size_max 0.30
_exptl_crystal_size_mid 0.30
_exptl_crystal_size_min 0.20
_refine_diff_density_max 1.063
_refine_diff_density_min -0.781
_refine_diff_density_rms 0.162
_refine_ls_extinction_method none
_refine_ls_goodness_of_fit_all 1.140
_refine_ls_goodness_of_fit_obs 1.132
_refine_ls_hydrogen_treatment noref
_refine_ls_matrix_type full
_refine_ls_number_parameters 597
_refine_ls_number_reflns 6259
_refine_ls_number_restraints 3
_refine_ls_restrained_S_all 1.148
_refine_ls_restrained_S_obs 1.132
_refine_ls_R_factor_all 0.0992
_refine_ls_R_factor_obs 0.0716
_refine_ls_shift/esd_max -0.153
_refine_ls_shift/esd_mean 0.001
_refine_ls_structure_factor_coef Fsqd
_refine_ls_weighting_details 'w=1/[\s^2^(Fo^2^)+(0.0320P)^2^+110.0000P] where P=(Fo^2^+2Fc^2^)/3'
_refine_ls_weighting_scheme calc
_refine_ls_wR_factor_all 0.1735
_refine_ls_wR_factor_obs 0.1496
_reflns_number_observed 4913
_reflns_number_total 6269
_reflns_observed_criterion >2sigma(I)
_cod_depositor_comments
;
The following automatic conversions were performed:

'_exptl_crystal_density_meas' value 'not measured' was changed to '?'
- the value is perceived as not measured.

Automatic conversion script
Id: cif_fix_values 3008 2015-01-20 13:52:24Z robertas 

The following automatic conversions were performed:

'_refine_ls_weighting_scheme' value 'calc
w=1/[\s^2^(Fo^2^)+(0.0320P)^2^+110.0000P] where P=(Fo^2^+2Fc^2^)/3'
was changed to 'calc'. New tag '_refine_ls_weighting_details' was
created. The value of the new tag was set to
'w=1/[\s^2^(Fo^2^)+(0.0320P)^2^+110.0000P] where P=(Fo^2^+2Fc^2^)/3'.

Automatic conversion script
Id: cif_fix_values 3143 2015-03-26 13:38:13Z robertas 
;
_cod_original_cell_volume 4934.8(21)
_cod_original_formula_sum 'C44 H41 Cl2 Cr3 I3 N12 O1.50'
_cod_database_code 4300175

loop_
_symmetry_equiv_pos_as_xyz
'x, y, z'
'-x, y+1/2, -z+1/2'
'-x, -y, -z'
'x, -y-1/2, z-1/2'

loop_
_atom_site_aniso_label
_atom_site_aniso_U_11
_atom_site_aniso_U_22
_atom_site_aniso_U_33
_atom_site_aniso_U_23
_atom_site_aniso_U_13
_atom_site_aniso_U_12
Cr1 0.0356(12) 0.0230(10) 0.0279(12) 0.0008(9) 0.0169(9) -0.0033(9)
Cr2A 0.0250(11) 0.0199(13) 0.024(4) 0.001(2) 0.011(2) -0.0001(9)
Cr2B 0.0250(11) 0.0199(13) 0.024(4) 0.001(2) 0.011(2) -0.0001(9)
Cr3 0.0308(11) 0.0227(10) 0.0228(12) 0.0037(8) 0.0123(9) 0.0041(8)
Cl1 0.071(2) 0.039(2) 0.036(2) -0.005(2) 0.036(2) -0.006(2)
Cl2 0.050(2) 0.035(2) 0.025(2) 0.0016(14) 0.020(2) 0.0117(15)
N1 0.045(6) 0.021(5) 0.039(7) 0.004(5) 0.031(6) 0.002(5)
N2 0.034(6) 0.024(5) 0.014(6) -0.001(4) 0.004(4) -0.002(5)
N3 0.031(6) 0.026(6) 0.021(6) -0.005(5) 0.004(5) 0.002(5)
N4 0.034(6) 0.024(5) 0.022(6) 0.003(4) 0.016(5) -0.003(5)
N5 0.034(6) 0.015(5) 0.022(6) -0.005(4) 0.015(5) 0.004(4)
N6 0.025(5) 0.021(5) 0.019(6) 0.000(4) 0.004(4) 0.006(4)
N7 0.041(6) 0.029(6) 0.011(6) 0.000(4) 0.002(5) -0.004(5)
N8 0.031(6) 0.027(5) 0.023(7) 0.001(4) 0.011(5) 0.000(4)
N9 0.022(5) 0.024(5) 0.033(7) -0.001(5) 0.017(5) 0.005(4)
N10 0.034(6) 0.024(5) 0.026(7) -0.001(5) 0.015(5) 0.001(4)
N11 0.035(6) 0.022(5) 0.023(6) 0.003(4) 0.011(5) 0.000(4)
N12 0.034(6) 0.024(5) 0.024(7) -0.002(4) 0.018(5) 0.003(4)
C1 0.047(9) 0.030(7) 0.047(9) -0.002(6) 0.031(7) -0.010(6)
C2 0.053(10) 0.030(8) 0.091(14) -0.006(8) 0.033(10) 0.007(7)
C3 0.023(8) 0.063(11) 0.080(13) 0.001(10) 0.011(8) 0.009(7)
C4 0.022(7) 0.042(8) 0.057(10) -0.004(7) 0.009(7) 0.007(6)
C5 0.035(8) 0.028(7) 0.040(9) -0.004(6) 0.025(7) 0.000(6)
C6 0.028(7) 0.034(7) 0.019(7) 0.001(6) 0.001(6) -0.002(6)
C7 0.032(8) 0.054(9) 0.037(9) 0.000(7) 0.012(7) -0.001(7)
C8 0.037(8) 0.042(8) 0.042(9) -0.006(7) 0.000(7) -0.011(7)
C9 0.042(9) 0.045(8) 0.038(9) -0.013(7) 0.011(7) 0.009(7)
C10 0.044(8) 0.033(7) 0.032(8) 0.002(6) 0.013(7) -0.003(6)
C11 0.059(9) 0.043(9) 0.046(10) -0.001(7) 0.039(8) -0.013(7)
C12 0.060(10) 0.042(9) 0.040(9) 0.004(7) 0.024(8) -0.011(7)
C13 0.043(8) 0.040(8) 0.047(10) 0.008(7) 0.017(7) -0.019(7)
C14 0.043(8) 0.020(7) 0.028(8) -0.004(5) 0.008(6) -0.003(6)
C15 0.021(6) 0.034(7) 0.023(7) 0.017(6) 0.006(5) 0.003(5)
C16 0.024(6) 0.021(6) 0.029(8) -0.007(5) 0.010(6) -0.008(5)
C17 0.052(9) 0.034(8) 0.030(8) 0.005(6) 0.015(7) 0.007(7)
C18 0.033(8) 0.021(7) 0.051(10) -0.009(6) -0.003(7) 0.009(6)
C19 0.038(8) 0.038(8) 0.044(9) 0.013(7) 0.027(7) 0.002(6)
C20 0.049(8) 0.018(6) 0.042(9) -0.007(6) 0.018(7) 0.006(6)
C21 0.051(9) 0.035(8) 0.042(10) 0.002(7) 0.020(7) 0.007(7)
C22 0.069(11) 0.067(11) 0.019(9) 0.000(7) 0.003(8) 0.012(9)
C23 0.048(9) 0.054(10) 0.035(10) 0.009(7) -0.017(8) 0.017(8)
C24 0.022(7) 0.055(9) 0.059(11) 0.003(8) 0.017(7) 0.003(6)
C25 0.035(8) 0.022(7) 0.038(9) -0.006(6) 0.014(7) -0.012(6)
C26 0.021(7) 0.034(7) 0.037(9) 0.003(6) 0.009(6) 0.006(6)
C27 0.037(8) 0.043(8) 0.051(10) 0.013(7) 0.020(7) -0.007(7)
C28 0.038(8) 0.052(9) 0.080(14) 0.024(9) 0.029(9) -0.004(7)
C29 0.040(9) 0.055(9) 0.041(10) 0.019(7) 0.021(7) 0.004(7)
C30 0.043(8) 0.037(7) 0.028(8) 0.018(6) 0.024(7) 0.013(6)
C31 0.054(9) 0.029(7) 0.023(8) -0.004(6) 0.013(7) 0.004(6)
C32 0.066(10) 0.039(8) 0.026(9) -0.006(6) 0.020(7) -0.017(7)
C33 0.070(10) 0.032(8) 0.030(9) -0.002(7) 0.022(7) -0.013(7)
C34 0.057(9) 0.026(7) 0.037(9) 0.001(6) 0.019(7) -0.009(6)
C35 0.034(7) 0.022(6) 0.027(8) 0.006(5) 0.020(6) 0.004(5)
C36 0.021(6) 0.026(7) 0.030(8) 0.003(6) 0.009(6) 0.002(5)
C37 0.051(9) 0.031(7) 0.033(9) -0.005(6) 0.017(7) 0.003(6)
C38 0.059(10) 0.035(8) 0.026(9) 0.009(6) -0.013(7) 0.016(7)
C39 0.063(10) 0.030(8) 0.034(9) 0.008(7) 0.010(7) 0.014(7)
C40 0.029(7) 0.047(8) 0.028(9) -0.004(6) 0.013(6) -0.007(6)
I1 0.0401(6) 0.0884(8) 0.0491(7) 0.0155(6) 0.0131(5) 0.0034(5)
I2 0.0432(6) 0.0504(6) 0.0567(7) 0.0086(5) 0.0192(5) 0.0001(5)
I3 0.0599(7) 0.0785(8) 0.0694(8) -0.0174(6) 0.0279(6) -0.0195(6)

loop_
_atom_site_label
_atom_site_type_symbol
_atom_site_fract_x
_atom_site_fract_y
_atom_site_fract_z
_atom_site_U_iso_or_equiv
_atom_site_thermal_displace_type
_atom_site_occupancy
_atom_site_calc_flag
_atom_site_refinement_flags
_atom_site_disorder_group
Cr1 Cr 0.2867(2) 0.13651(5) 0.3900(2) 0.0275(5) Uani 1 d D .
Cr2A Cr 0.3011(5) 0.1206(2) 0.2220(10) 0.023(2) Uani 0.81(3) d PD 1
Cr2B Cr 0.3026(26) 0.1184(9) 0.1880(23) 0.023(2) Uani 0.19(3) d PD 2
Cr3 Cr 0.3216(2) 0.10160(5) 0.0222(2) 0.0249(5) Uani 1 d D .
Cl1 Cl 0.2738(3) 0.15808(10) 0.5811(3) 0.0441(9) Uani 1 d . .
Cl2 Cl 0.3422(3) 0.08302(9) -0.1610(3) 0.0352(8) Uani 1 d . .
N1 N 0.1264(8) 0.1501(3) 0.2779(10) 0.030(3) Uani 1 d . .
N2 N 0.1455(8) 0.1122(3) 0.1230(9) 0.026(2) Uani 1 d . .
N3 N 0.1754(8) 0.0731(3) -0.0243(9) 0.029(2) Uani 1 d . .
N4 N 0.2412(8) 0.0795(3) 0.4059(9) 0.025(2) Uani 1 d . .
N5 N 0.3188(8) 0.0641(2) 0.2659(9) 0.023(2) Uani 1 d . .
N6 N 0.4089(7) 0.0556(3) 0.1322(9) 0.023(2) Uani 1 d . .
N7 N 0.4470(8) 0.1196(3) 0.4843(9) 0.029(2) Uani 1 d . .
N8 N 0.4584(8) 0.1270(3) 0.2913(9) 0.027(2) Uani 1 d . .
N9 N 0.4651(7) 0.1329(3) 0.0929(10) 0.024(2) Uani 1 d . .
N10 N 0.3376(8) 0.1918(3) 0.3592(9) 0.027(2) Uani 1 d . .
N11 N 0.2813(8) 0.1744(3) 0.1489(9) 0.026(2) Uani 1 d . .
N12 N 0.2352(8) 0.1524(3) -0.0543(9) 0.025(2) Uani 1 d . .
C1 C 0.0667(11) 0.1745(4) 0.3189(14) 0.037(3) Uani 1 d . .
H1 H 0.0984(11) 0.1847(4) 0.4016(14) 0.044 Uiso 1 calc R .
C2 C -0.0356(13) 0.1846(4) 0.2461(18) 0.056(4) Uani 1 d . .
H2 H -0.0745(13) 0.2010(4) 0.2781(18) 0.067 Uiso 1 calc R .
C3 C -0.0806(11) 0.1705(5) 0.1248(17) 0.058(5) Uani 1 d . .
H3 H -0.1513(11) 0.1773(5) 0.0722(17) 0.070 Uiso 1 calc R .
C4 C -0.0244(10) 0.1467(4) 0.0797(15) 0.042(4) Uani 1 d . .
H4 H -0.0553(10) 0.1381(4) -0.0051(15) 0.051 Uiso 1 calc R .
C5 C 0.0786(10) 0.1347(3) 0.1575(13) 0.031(3) Uani 1 d . .
C6 C 0.1063(9) 0.0842(3) 0.0310(11) 0.029(3) Uani 1 d . .
C7 C 0.0065(11) 0.0655(4) -0.0029(13) 0.042(4) Uani 1 d . .
H7 H -0.0400(11) 0.0725(4) 0.0366(13) 0.050 Uiso 1 calc R .
C8 C -0.0220(11) 0.0369(4) -0.0941(13) 0.045(4) Uani 1 d . .
H8 H -0.0886(11) 0.0245(4) -0.1175(13) 0.054 Uiso 1 calc R .
C9 C 0.0477(11) 0.0263(4) -0.1524(13) 0.043(4) Uani 1 d . .
H9 H 0.0287(11) 0.0074(4) -0.2166(13) 0.052 Uiso 1 calc R .
C10 C 0.1443(11) 0.0446(4) -0.1116(12) 0.037(3) Uani 1 d . .
H10 H 0.1929(11) 0.0368(4) -0.1471(12) 0.044 Uiso 1 calc R .
C11 C 0.1856(12) 0.0693(4) 0.4775(14) 0.044(4) Uani 1 d . .
H11 H 0.1634(12) 0.0891(4) 0.5181(14) 0.052 Uiso 1 calc R .
C12 C 0.1604(12) 0.0326(4) 0.4936(14) 0.046(4) Uani 1 d . .
H12 H 0.1248(12) 0.0269(4) 0.5474(14) 0.056 Uiso 1 calc R .
C13 C 0.1882(11) 0.0032(4) 0.4289(14) 0.043(4) Uani 1 d . .
H13 H 0.1702(11) -0.0227(4) 0.4367(14) 0.052 Uiso 1 calc R .
C14 C 0.2418(10) 0.0126(3) 0.3541(12) 0.032(3) Uani 1 d . .
H14 H 0.2603(10) -0.0068(3) 0.3089(12) 0.038 Uiso 1 calc R .
C15 C 0.2695(9) 0.0510(3) 0.3440(11) 0.027(3) Uani 1 d . .
C16 C 0.3891(9) 0.0428(3) 0.2367(11) 0.025(3) Uani 1 d . .
C17 C 0.4536(11) 0.0126(4) 0.3109(13) 0.039(3) Uani 1 d . .
H17 H 0.4411(11) 0.0030(4) 0.3809(13) 0.047 Uiso 1 calc R .
C18 C 0.5338(10) -0.0029(4) 0.2820(14) 0.041(4) Uani 1 d . .
H18 H 0.5760(10) -0.0229(4) 0.3324(14) 0.049 Uiso 1 calc R .
C19 C 0.5540(10) 0.0106(4) 0.1790(13) 0.037(3) Uani 1 d . .
H19 H 0.6103(10) 0.0007(4) 0.1597(13) 0.044 Uiso 1 calc R .
C20 C 0.4886(11) 0.0388(3) 0.1079(13) 0.037(3) Uani 1 d . .
H20 H 0.4996(11) 0.0473(3) 0.0358(13) 0.044 Uiso 1 calc R .
C21 C 0.4852(12) 0.1080(4) 0.6059(14) 0.042(4) Uani 1 d . .
H21 H 0.4389(12) 0.1085(4) 0.6492(14) 0.051 Uiso 1 calc R .
C22 C 0.5898(13) 0.0954(5) 0.6714(14) 0.056(4) Uani 1 d . .
H22 H 0.6151(13) 0.0889(5) 0.7581(14) 0.068 Uiso 1 calc R .
C23 C 0.6559(13) 0.0928(4) 0.6041(14) 0.056(5) Uani 1 d . .
H23 H 0.7267(13) 0.0838(4) 0.6442(14) 0.067 Uiso 1 calc R .
C24 C 0.6157(10) 0.1037(4) 0.4770(14) 0.045(4) Uani 1 d . .
H24 H 0.6591(10) 0.1015(4) 0.4303(14) 0.054 Uiso 1 calc R .
C25 C 0.5120(10) 0.1176(3) 0.4182(13) 0.032(3) Uani 1 d . .
C26 C 0.5152(9) 0.1394(4) 0.2201(13) 0.031(3) Uani 1 d . .
C27 C 0.6123(11) 0.1607(4) 0.2684(15) 0.043(4) Uani 1 d . .
H27 H 0.6455(11) 0.1666(4) 0.3555(15) 0.052 Uiso 1 calc R .
C28 C 0.6561(12) 0.1725(4) 0.1857(17) 0.055(4) Uani 1 d . .
H28 H 0.7219(12) 0.1857(4) 0.2168(17) 0.066 Uiso 1 calc R .
C29 C 0.6050(11) 0.1652(4) 0.0555(15) 0.044(4) Uani 1 d . .
H29 H 0.6351(11) 0.1731(4) -0.0020(15) 0.053 Uiso 1 calc R .
C30 C 0.5121(11) 0.1467(4) 0.0163(13) 0.033(3) Uani 1 d . .
H30 H 0.4759(11) 0.1428(4) -0.0718(13) 0.039 Uiso 1 calc R .
C31 C 0.3866(11) 0.2162(4) 0.4562(13) 0.036(3) Uani 1 d . .
H31 H 0.4027(11) 0.2076(4) 0.5397(13) 0.043 Uiso 1 calc R .
C32 C 0.4144(12) 0.2534(4) 0.4387(13) 0.043(4) Uani 1 d . .
H32 H 0.4498(12) 0.2697(4) 0.5082(13) 0.051 Uiso 1 calc R .
C33 C 0.3881(12) 0.2658(4) 0.3145(13) 0.043(4) Uani 1 d . .
H33 H 0.4032(12) 0.2914(4) 0.2990(13) 0.052 Uiso 1 calc R .
C34 C 0.3417(11) 0.2418(4) 0.2175(14) 0.040(3) Uani 1 d . .
H34 H 0.3247(11) 0.2505(4) 0.1339(14) 0.048 Uiso 1 calc R .
C35 C 0.3176(9) 0.2033(3) 0.2387(12) 0.025(3) Uani 1 d . .
C36 C 0.2270(9) 0.1810(3) 0.0206(12) 0.026(3) Uani 1 d . .
C37 C 0.1625(11) 0.2133(4) -0.0329(13) 0.038(3) Uani 1 d . .
H37 H 0.1549(11) 0.2329(4) 0.0199(13) 0.046 Uiso 1 calc R .
C38 C 0.1113(12) 0.2160(4) -0.1607(13) 0.049(4) Uani 1 d . .
H38 H 0.0708(12) 0.2382(4) -0.1969(13) 0.059 Uiso 1 calc R .
C39 C 0.1179(12) 0.1863(4) -0.2387(14) 0.045(4) Uani 1 d . .
H39 H 0.0813(12) 0.1877(4) -0.3276(14) 0.054 Uiso 1 calc R .
C40 C 0.1786(10) 0.1556(4) -0.1827(13) 0.034(3) Uani 1 d . .
H40 H 0.1823(10) 0.1352(4) -0.2348(13) 0.041 Uiso 1 calc R .
I1 I 0.72843(8) 0.05502(4) 0.01120(11) 0.0605(3) Uani 1 d . .
I2 I 0.83401(8) 0.07828(3) 0.27740(10) 0.0502(3) Uani 1 d . .
I3 I 0.93241(9) 0.10544(4) 0.54075(12) 0.0685(4) Uani 1 d . .
O1 O 0.9028(15) 0.2303(5) 0.4766(18) 0.045(5) Uiso 0.50 d P .
O2 O 0.7756(13) 0.2224(5) 0.6350(15) 0.102(5) Uiso 1 d . .
C41 C 0.6549(19) 0.2157(7) 0.7761(23) 0.093(7) Uiso 1 d . .
C42 C 0.8166(65) 0.1837(25) 0.7503(100) 0.082(25) Uiso 0.27(3) d P .
C43 C 0.8151(50) 0.2418(19) 0.7516(64) 0.045(28) Uiso 0.24(6) d P .
C44 C 0.8278(81) 0.2115(31) 0.8033(85) 0.096(48) Uiso 0.29(10) d P .
C45 C 0.7414(44) 0.2060(18) 0.8420(61) 0.038(29) Uiso 0.26(8) d P .
C46 C 0.6707(36) 0.2072(13) 0.6384(43) 0.144(23) Uiso 0.75(7) d P .
C47 C 0.7246(54) 0.1869(22) 0.7695(76) 0.128(37) Uiso 0.47(10) d P .
C48 C 0.7727(67) 0.2305(28) 0.8142(70) 0.103(41) Uiso 0.37(11) d P .
C49 C 0.7996(67) 0.1905(26) 0.6574(97) 0.127(41) Uiso 0.36(8) d P .

loop_
_atom_type_symbol
_atom_type_description
_atom_type_scat_dispersion_real
_atom_type_scat_dispersion_imag
_atom_type_scat_source
C C 0.0033 0.0016 'International Tables Vol C Tables 4.2.6.8 and 6.1.1.4'
H H 0.0000 0.0000 'International Tables Vol C Tables 4.2.6.8 and 6.1.1.4'
N N 0.0061 0.0033 'International Tables Vol C Tables 4.2.6.8 and 6.1.1.4'
Cr Cr 0.3209 0.6236 'International Tables Vol C Tables 4.2.6.8 and 6.1.1.4'
I I -0.4742 1.8119 'International Tables Vol C Tables 4.2.6.8 and 6.1.1.4'
O O 0.0106 0.0060 'International Tables Vol C Tables 4.2.6.8 and 6.1.1.4'
Cl Cl 0.1484 0.1585 'International Tables Vol C Tables 4.2.6.8 and 6.1.1.4'

loop_
_geom_angle_atom_site_label_1
_geom_angle_atom_site_label_2
_geom_angle_atom_site_label_3
_geom_angle
_geom_angle_site_symmetry_1
_geom_angle_site_symmetry_3
_geom_angle_publ_flag
Cr2A Cr1 N7 86.9(3) . . ?
Cr2A Cr1 N4 88.2(3) . . ?
N7 Cr1 N4 88.5(4) . . ?
Cr2A Cr1 N1 86.9(3) . . ?
N7 Cr1 N1 173.6(4) . . ?
N4 Cr1 N1 89.6(4) . . ?
Cr2A Cr1 N10 86.0(3) . . ?
N7 Cr1 N10 89.8(4) . . ?
N4 Cr1 N10 174.1(4) . . ?
N1 Cr1 N10 91.4(4) . . ?
Cr2A Cr1 Cl1 176.9(2) . . ?
N7 Cr1 Cl1 92.9(3) . . ?
N4 Cr1 Cl1 94.9(3) . . ?
N1 Cr1 Cl1 93.3(3) . . ?
N10 Cr1 Cl1 90.9(3) . . ?
N7 Cr1 Cr2B 87.5(8) . . ?
N4 Cr1 Cr2B 88.8(8) . . ?
N1 Cr1 Cr2B 86.4(8) . . ?
N10 Cr1 Cr2B 85.5(8) . . ?
Cl1 Cr1 Cr2B 176.3(7) . . ?
N8 Cr2A N2 169.7(7) . . ?
N8 Cr2A N5 90.3(5) . . ?
N2 Cr2A N5 89.8(5) . . ?
N8 Cr2A N11 90.6(5) . . ?
N2 Cr2A N11 87.7(5) . . ?
N5 Cr2A N11 170.4(7) . . ?
N8 Cr2A Cr1 94.5(5) . . ?
N2 Cr2A Cr1 95.8(4) . . ?
N5 Cr2A Cr1 94.2(5) . . ?
N11 Cr2A Cr1 95.3(4) . . ?
N8 Cr2A Cr3 84.6(4) . . ?
N2 Cr2A Cr3 85.2(5) . . ?
N5 Cr2A Cr3 85.8(4) . . ?
N11 Cr2A Cr3 84.8(4) . . ?
Cr1 Cr2A Cr3 179.1(3) . . ?
N2 Cr2B N11 88.9(14) . . ?
N2 Cr2B N8 166.9(11) . . ?
N11 Cr2B N8 90.8(13) . . ?
N2 Cr2B N5 88.8(13) . . ?
N11 Cr2B N5 166.5(10) . . ?
N8 Cr2B N5 88.4(14) . . ?
N2 Cr2B Cr3 97.3(12) . . ?
N11 Cr2B Cr3 97.3(11) . . ?
N8 Cr2B Cr3 95.7(11) . . ?
N5 Cr2B Cr3 96.2(11) . . ?
N2 Cr2B Cr1 84.4(8) . . ?
N11 Cr2B Cr1 84.5(8) . . ?
N8 Cr2B Cr1 82.6(9) . . ?
N5 Cr2B Cr1 82.0(8) . . ?
Cr3 Cr2B Cr1 177.6(17) . . ?
N6 Cr3 N3 93.0(4) . . ?
N6 Cr3 Cr2B 84.8(9) . . ?
N3 Cr3 Cr2B 85.4(9) . . ?
N6 Cr3 N9 86.5(4) . . ?
N3 Cr3 N9 171.6(4) . . ?
Cr2B Cr3 N9 86.2(9) . . ?
N6 Cr3 N12 168.7(4) . . ?
N3 Cr3 N12 88.3(4) . . ?
Cr2B Cr3 N12 84.1(9) . . ?
N9 Cr3 N12 90.6(4) . . ?
N6 Cr3 Cl2 95.2(3) . . ?
N3 Cr3 Cl2 94.5(3) . . ?
Cr2B Cr3 Cl2 179.9(5) . . ?
N9 Cr3 Cl2 93.9(3) . . ?
N12 Cr3 Cl2 95.9(3) . . ?
N6 Cr3 Cr2A 83.7(3) . . ?
N3 Cr3 Cr2A 85.5(3) . . ?
N9 Cr3 Cr2A 86.1(3) . . ?
N12 Cr3 Cr2A 85.2(3) . . ?
Cl2 Cr3 Cr2A 179.0(2) . . ?
C1 N1 C5 117.9(11) . . ?
C1 N1 Cr1 122.6(9) . . ?
C5 N1 Cr1 119.5(8) . . ?
C5 N2 C6 121.4(10) . . ?
C5 N2 Cr2B 124.8(10) . . ?
C6 N2 Cr2B 113.7(10) . . ?
C5 N2 Cr2A 115.5(8) . . ?
C6 N2 Cr2A 123.1(8) . . ?
C10 N3 C6 118.2(11) . . ?
C10 N3 Cr3 121.6(9) . . ?
C6 N3 Cr3 120.1(8) . . ?
C15 N4 C11 117.6(10) . . ?
C15 N4 Cr1 119.1(7) . . ?
C11 N4 Cr1 123.3(9) . . ?
C16 N5 C15 123.2(10) . . ?
C16 N5 Cr2A 119.9(8) . . ?
C15 N5 Cr2A 116.1(8) . . ?
C16 N5 Cr2B 111.0(10) . . ?
C15 N5 Cr2B 125.7(10) . . ?
C20 N6 C16 118.5(10) . . ?
C20 N6 Cr3 121.1(8) . . ?
C16 N6 Cr3 120.3(7) . . ?
C21 N7 C25 119.0(11) . . ?
C21 N7 Cr1 121.2(9) . . ?
C25 N7 Cr1 119.6(8) . . ?
C25 N8 C26 120.1(10) . . ?
C25 N8 Cr2A 115.8(8) . . ?
C26 N8 Cr2A 124.1(8) . . ?
C25 N8 Cr2B 125.7(10) . . ?
C26 N8 Cr2B 113.7(10) . . ?
C30 N9 C26 117.8(11) . . ?
C30 N9 Cr3 122.4(9) . . ?
C26 N9 Cr3 119.8(8) . . ?
C31 N10 C35 119.3(10) . . ?
C31 N10 Cr1 121.4(8) . . ?
C35 N10 Cr1 119.2(8) . . ?
C36 N11 C35 123.8(10) . . ?
C36 N11 Cr2B 111.9(10) . . ?
C35 N11 Cr2B 124.3(10) . . ?
C36 N11 Cr2A 121.6(8) . . ?
C35 N11 Cr2A 114.4(8) . . ?
C36 N12 C40 118.2(10) . . ?
C36 N12 Cr3 121.6(8) . . ?
C40 N12 Cr3 120.0(8) . . ?
C2 C1 N1 123.3(14) . . ?
C1 C2 C3 118.2(14) . . ?
C4 C3 C2 120.6(14) . . ?
C3 C4 C5 120.8(14) . . ?
N2 C5 N1 113.7(11) . . ?
N2 C5 C4 126.8(12) . . ?
N1 C5 C4 119.0(11) . . ?
N2 C6 N3 114.8(10) . . ?
N2 C6 C7 125.2(12) . . ?
N3 C6 C7 119.9(11) . . ?
C8 C7 C6 119.5(13) . . ?
C7 C8 C9 120.4(13) . . ?
C10 C9 C8 116.9(13) . . ?
N3 C10 C9 125.0(13) . . ?
C12 C11 N4 123.9(13) . . ?
C11 C12 C13 118.7(13) . . ?
C14 C13 C12 118.7(12) . . ?
C13 C14 C15 120.5(12) . . ?
N4 C15 N5 113.9(10) . . ?
N4 C15 C14 120.5(11) . . ?
N5 C15 C14 125.3(12) . . ?
N5 C16 N6 115.5(10) . . ?
N5 C16 C17 126.1(11) . . ?
N6 C16 C17 117.9(11) . . ?
C18 C17 C16 120.6(13) . . ?
C17 C18 C19 121.0(12) . . ?
C20 C19 C18 116.7(12) . . ?
N6 C20 C19 125.2(13) . . ?
N7 C21 C22 123.4(14) . . ?
C21 C22 C23 117.8(14) . . ?
C24 C23 C22 119.0(14) . . ?
C25 C24 C23 120.6(14) . . ?
N7 C25 N8 112.3(11) . . ?
N7 C25 C24 120.1(13) . . ?
N8 C25 C24 127.3(12) . . ?
N9 C26 N8 114.5(10) . . ?
N9 C26 C27 120.0(12) . . ?
N8 C26 C27 125.2(12) . . ?
C28 C27 C26 118.5(14) . . ?
C27 C28 C29 121.0(14) . . ?
C30 C29 C28 117.2(13) . . ?
C29 C30 N9 125.3(13) . . ?
N10 C31 C32 122.8(12) . . ?
C31 C32 C33 117.7(13) . . ?
C34 C33 C32 120.3(13) . . ?
C33 C34 C35 120.8(13) . . ?
N10 C35 N11 114.4(10) . . ?
N10 C35 C34 118.9(11) . . ?
N11 C35 C34 126.6(11) . . ?
N12 C36 N11 114.4(10) . . ?
N12 C36 C37 120.2(11) . . ?
N11 C36 C37 125.3(11) . . ?
C38 C37 C36 119.7(12) . . ?
C37 C38 C39 120.5(12) . . ?
C40 C39 C38 117.5(13) . . ?
C39 C40 N12 123.8(13) . . ?
I1 I2 I3 176.83(5) . . ?
C49 O2 C43 106.3(60) . . ?
C49 O2 C46 81.5(46) . . ?
C43 O2 C46 98.8(34) . . ?
C49 O2 C42 31.5(50) . . ?
C43 O2 C42 76.6(44) . . ?
C46 O2 C42 75.6(33) . . ?
C49 O2 C44 66.7(60) . . ?
C43 O2 C44 40.8(40) . . ?
C46 O2 C44 83.2(37) . . ?
C42 O2 C44 35.9(39) . . ?
C45 C41 C47 45.5(35) . . ?
C45 C41 C48 42.1(37) . . ?
C47 C41 C48 67.0(50) . . ?
C45 C41 C46 95.0(38) . . ?
C47 C41 C46 59.4(33) . . ?
C48 C41 C46 80.0(35) . . ?
C49 C42 C44 107.1(100) . . ?
C49 C42 C47 107.6(95) . . ?
C44 C42 C47 77.2(86) . . ?
C49 C42 O2 36.1(63) . . ?
C44 C42 O2 72.2(68) . . ?
C47 C42 O2 91.0(54) . . ?
C49 C42 C45 122.1(89) . . ?
C44 C42 C45 48.3(70) . . ?
C47 C42 C45 31.2(43) . . ?
O2 C42 C45 91.3(42) . . ?
C49 C42 C48 102.6(87) . . ?
C44 C42 C48 23.4(62) . . ?
C47 C42 C48 55.8(56) . . ?
O2 C42 C48 67.0(38) . . ?
C45 C42 C48 31.6(31) . . ?
C49 C42 C43 77.2(78) . . ?
C44 C42 C43 29.9(58) . . ?
C47 C42 C43 84.5(58) . . ?
O2 C42 C43 42.6(26) . . ?
C45 C42 C43 65.1(40) . . ?
C48 C42 C43 33.6(31) . . ?
C48 C43 C44 52.8(55) . . ?
C48 C43 O2 109.3(63) . . ?
C44 C43 O2 88.6(63) . . ?
C48 C43 C42 70.8(65) . . ?
C44 C43 C42 28.0(55) . . ?
O2 C43 C42 60.8(39) . . ?
C48 C43 C49 93.3(65) . . ?
C44 C43 C49 57.1(59) . . ?
O2 C43 C49 32.7(32) . . ?
C42 C43 C49 29.1(30) . . ?
C48 C44 C42 131.3(100) . . ?
C48 C44 C43 61.8(75) . . ?
C42 C44 C43 122.1(100) . . ?
C48 C44 C45 47.6(67) . . ?
C42 C44 C45 95.8(86) . . ?
C43 C44 C45 107.3(88) . . ?
C48 C44 C47 75.8(86) . . ?
C42 C44 C47 58.4(66) . . ?
C43 C44 C47 114.9(83) . . ?
C45 C44 C47 39.6(40) . . ?
C48 C44 C49 119.1(90) . . ?
C42 C44 C49 34.6(60) . . ?
C43 C44 C49 87.6(68) . . ?
C45 C44 C49 110.5(67) . . ?
C47 C44 C49 72.0(58) . . ?
C48 C44 O2 89.7(76) . . ?
C42 C44 O2 71.9(69) . . ?
C43 C44 O2 50.6(46) . . ?
C45 C44 O2 109.4(61) . . ?
C47 C44 O2 84.9(50) . . ?
C49 C44 O2 37.9(36) . . ?
C47 C45 C48 105.4(87) . . ?
C47 C45 C41 79.2(58) . . ?
C48 C45 C41 89.8(62) . . ?
C47 C45 C44 77.4(69) . . ?
C48 C45 C44 46.9(57) . . ?
C41 C45 C44 120.3(62) . . ?
C47 C45 C42 43.8(52) . . ?
C48 C45 C42 77.9(71) . . ?
C41 C45 C42 112.6(53) . . ?
C44 C45 C42 35.9(47) . . ?
O2 C46 C47 95.1(37) . . ?
O2 C46 C41 115.0(28) . . ?
C47 C46 C41 50.7(33) . . ?
O2 C46 C49 39.9(30) . . ?
C47 C46 C49 70.5(44) . . ?
C41 C46 C49 114.9(42) . . ?
C45 C47 C42 105.0(82) . . ?
C45 C47 C41 55.3(50) . . ?
C42 C47 C41 139.0(67) . . ?
C45 C47 C46 111.3(72) . . ?
C42 C47 C46 89.8(61) . . ?
C41 C47 C46 69.9(35) . . ?
C45 C47 C44 63.1(71) . . ?
C42 C47 C44 44.4(53) . . ?
C41 C47 C44 99.2(67) . . ?
C46 C47 C44 91.7(53) . . ?
C45 C47 C48 38.1(51) . . ?
C42 C47 C48 81.2(62) . . ?
C41 C47 C48 61.5(46) . . ?
C46 C47 C48 82.2(47) . . ?
C44 C47 C48 37.8(43) . . ?
C45 C47 C49 119.5(73) . . ?
C42 C47 C49 30.3(46) . . ?
C41 C47 C49 122.4(51) . . ?
C46 C47 C49 60.1(39) . . ?
C44 C47 C49 58.0(51) . . ?
C48 C47 C49 84.2(52) . . ?
C44 C48 C45 85.5(97) . . ?
C44 C48 C43 65.3(73) . . ?
C45 C48 C43 145.6(100) . . ?
C44 C48 C41 117.7(91) . . ?
C45 C48 C41 48.1(46) . . ?
C43 C48 C41 130.1(67) . . ?
C44 C48 C47 66.4(76) . . ?
C45 C48 C47 36.5(48) . . ?
C43 C48 C47 110.8(74) . . ?
C41 C48 C47 51.5(35) . . ?
C44 C48 C42 25.3(62) . . ?
C45 C48 C42 70.5(69) . . ?
C43 C48 C42 75.6(63) . . ?
C41 C48 C42 93.1(49) . . ?
C47 C48 C42 43.0(38) . . ?
C42 C49 O2 112.4(100) . . ?
C42 C49 C44 38.3(67) . . ?
O2 C49 C44 75.3(61) . . ?
C42 C49 C46 90.7(80) . . ?
O2 C49 C46 58.6(41) . . ?
C44 C49 C46 79.3(56) . . ?
C42 C49 C47 42.1(64) . . ?
O2 C49 C47 91.8(59) . . ?
C44 C49 C47 50.0(47) . . ?
C46 C49 C47 49.4(31) . . ?
C42 C49 C43 73.6(76) . . ?
O2 C49 C43 41.0(39) . . ?
C44 C49 C43 35.3(39) . . ?
C46 C49 C43 70.9(40) . . ?
C47 C49 C43 71.2(45) . . ?

loop_
_geom_bond_atom_site_label_1
_geom_bond_atom_site_label_2
_geom_bond_distance
_geom_bond_site_symmetry_2
_geom_bond_publ_flag
Cr1 Cr2A 2.078(11) . ?
Cr1 N7 2.096(10) . ?
Cr1 N4 2.097(9) . ?
Cr1 N1 2.099(11) . ?
Cr1 N10 2.110(10) . ?
Cr1 Cl1 2.379(4) . ?
Cr1 Cr2B 2.48(2) . ?
Cr2A N8 1.976(11) . ?
Cr2A N2 1.987(11) . ?
Cr2A N5 2.008(11) . ?
Cr2A N11 2.015(11) . ?
Cr2A Cr3 2.494(11) . ?
Cr2B N2 1.97(3) . ?
Cr2B N11 1.98(3) . ?
Cr2B N8 2.00(3) . ?
Cr2B N5 2.05(3) . ?
Cr2B Cr3 2.09(2) . ?
Cr3 N6 2.085(9) . ?
Cr3 N3 2.089(10) . ?
Cr3 N9 2.095(9) . ?
Cr3 N12 2.105(9) . ?
Cr3 Cl2 2.309(4) . ?
N1 C1 1.37(2) . ?
N1 C5 1.38(2) . ?
N2 C5 1.367(15) . ?
N2 C6 1.373(15) . ?
N3 C10 1.35(2) . ?
N3 C6 1.38(2) . ?
N4 C15 1.35(2) . ?
N4 C11 1.36(2) . ?
N5 C16 1.349(14) . ?
N5 C15 1.384(15) . ?
N6 C20 1.35(2) . ?
N6 C16 1.395(15) . ?
N7 C21 1.34(2) . ?
N7 C25 1.37(2) . ?
N8 C25 1.38(2) . ?
N8 C26 1.39(2) . ?
N9 C30 1.356(15) . ?
N9 C26 1.36(2) . ?
N10 C31 1.34(2) . ?
N10 C35 1.354(15) . ?
N11 C36 1.38(2) . ?
N11 C35 1.379(15) . ?
N12 C36 1.341(15) . ?
N12 C40 1.37(2) . ?
C1 C2 1.35(2) . ?
C2 C3 1.37(2) . ?
C3 C4 1.35(2) . ?
C4 C5 1.39(2) . ?
C6 C7 1.41(2) . ?
C7 C8 1.38(2) . ?
C8 C9 1.40(2) . ?
C9 C10 1.36(2) . ?
C11 C12 1.35(2) . ?
C12 C13 1.39(2) . ?
C13 C14 1.36(2) . ?
C14 C15 1.40(2) . ?
C16 C17 1.41(2) . ?
C17 C18 1.36(2) . ?
C18 C19 1.39(2) . ?
C19 C20 1.35(2) . ?
C21 C22 1.39(2) . ?
C22 C23 1.40(2) . ?
C23 C24 1.39(2) . ?
C24 C25 1.39(2) . ?
C26 C27 1.42(2) . ?
C27 C28 1.36(2) . ?
C28 C29 1.40(2) . ?
C29 C30 1.33(2) . ?
C31 C32 1.38(2) . ?
C32 C33 1.39(2) . ?
C33 C34 1.33(2) . ?
C34 C35 1.41(2) . ?
C36 C37 1.40(2) . ?
C37 C38 1.35(2) . ?
C38 C39 1.39(2) . ?
C39 C40 1.34(2) . ?
I1 I2 2.921(2) . ?
I2 I3 2.926(2) . ?
O2 C49 1.15(9) . ?
O2 C43 1.40(6) . ?
O2 C46 1.53(4) . ?
O2 C42 1.81(9) . ?
O2 C44 1.81(9) . ?
C41 C45 1.17(6) . ?
C41 C47 1.40(7) . ?
C41 C48 1.57(9) . ?
C41 C46 1.70(5) . ?
C42 C49 1.02(10) . ?
C42 C44 1.11(12) . ?
C42 C47 1.36(10) . ?
C42 C45 1.89(12) . ?
C42 C48 1.96(14) . ?
C42 C43 2.01(11) . ?
C43 C48 1.15(9) . ?
C43 C44 1.18(10) . ?
C43 C49 2.04(11) . ?
C44 C48 1.04(10) . ?
C44 C45 1.42(12) . ?
C44 C47 1.55(11) . ?
C44 C49 1.72(13) . ?
C45 C47 1.01(8) . ?
C45 C48 1.05(9) . ?
C46 C47 1.55(7) . ?
C46 C49 1.77(9) . ?
C47 C48 1.64(12) . ?
C47 C49 1.93(12) . ?

loop_
_geom_torsion_atom_site_label_1
_geom_torsion_atom_site_label_2
_geom_torsion_atom_site_label_3
_geom_torsion_atom_site_label_4
_geom_torsion
_geom_torsion_site_symmetry_1
_geom_torsion_site_symmetry_2
_geom_torsion_site_symmetry_3
_geom_torsion_site_symmetry_4
_geom_torsion_publ_flag
N1 Cr1 Cr3 N3 -44.8(4) . . . . y
N4 Cr1 Cr3 N6 -48.6(4) . . . . y
N7 Cr1 Cr3 N9 -47.0(4) . . . . y
N10 Cr1 Cr3 N12 -47.8(4) . . . . y
